data_4323196
loop_
_publ_author_name
'Wen-Feng Liaw'
'Chien-Ming Lee'
'Gene-Hsiang Lee'
'Shie-Ming Peng'

_publ_contact_author 'Wen-Feng Liaw'
_publ_contact_author_address
;
  Department of Chemistry
  National Changhua University of Education
  Changhua
  Taiwan 50058
;
_publ_contact_author_fax 886-4-7211190
_publ_contact_author_phone '886-4-7232105 ext.3514'
_publ_section_title
;
 Synthesis and Characterization of the Five-Coordinate Sixteen-Electron
 Manganese(I) Complex [Mn(CO)3(S-C6H4-NH)]-
;
_journal_name_full 'Inorganic Chemistry'
_journal_page_first 6396
_journal_page_last 6398
_journal_paper_doi 10.1021/ic9809153
_journal_volume 37
_journal_year 1998
_chemical_formula_moiety 'C45 H35 N2 O3 P2 S Mn '
_chemical_formula_sum 'C45 H35 Mn N2 O3 P2 S'
_chemical_formula_weight 800.72
_chemical_name_systematic ?
_space_group_IT_number 2
_symmetry_cell_setting triclinic
_symmetry_space_group_name_Hall '-P 1'
_symmetry_space_group_name_H-M 'P -1'
_cell_angle_alpha 89.836(13)
_cell_angle_beta 88.889(24)
_cell_angle_gamma 81.595(22)
_cell_formula_units_Z 2
_cell_length_a 9.925(3)
_cell_length_b 14.2507(20)
_cell_length_c 14.202(3)
_cell_measurement_reflns_used 25
_cell_measurement_temperature 293
_cell_measurement_theta_max 11.61
_cell_measurement_theta_min 8.20
_cell_volume 1986.8(8)
_computing_cell_refinement CAD4-express
_computing_data_collection CAD4-express
_computing_data_reduction 'NRCVAX DATRD2'
_computing_molecular_graphics 'NRCVAX ORTEP'
_computing_publication_material 'NRCVAX TABLES'
_computing_structure_refinement 'NRCVAX LSTSQ'
_computing_structure_solution 'NRCVAX SOLVER'
_diffrn_ambient_temperature 295
_diffrn_measurement_device 'Nonius CAD-4    '
_diffrn_measurement_method 'Theta/2theta scan b/P/b '
_diffrn_radiation_monochromator graphite
_diffrn_radiation_source 'xray tube'
_diffrn_radiation_type 'Molybdenum K\a'
_diffrn_radiation_wavelength 0.71073
_diffrn_reflns_av_R_equivalents 0.018
_diffrn_reflns_limit_h_max 11
_diffrn_reflns_limit_h_min -11
_diffrn_reflns_limit_k_max 16
_diffrn_reflns_limit_k_min 0
_diffrn_reflns_limit_l_max 16
_diffrn_reflns_limit_l_min -16
_diffrn_reflns_number 6975
_diffrn_reflns_theta_max 24.92
_diffrn_reflns_theta_min 0.00
_diffrn_standards_decay_% 0.0
_diffrn_standards_interval_time 60
_diffrn_standards_number 3
_exptl_absorpt_coefficient_mu 0.55
_exptl_absorpt_correction_T_max 0.8464
_exptl_absorpt_correction_T_min 0.7576
_exptl_absorpt_correction_type empirical
_exptl_crystal_colour red
_exptl_crystal_density_diffrn 1.338
_exptl_crystal_description plate
_exptl_crystal_F_000 829.44
_exptl_crystal_size_max 0.60
_exptl_crystal_size_mid 0.50
_exptl_crystal_size_min 0.20
_refine_diff_density_max 0.31
_refine_diff_density_min -0.26
_refine_ls_goodness_of_fit_obs 1.68
_refine_ls_matrix_type atomblock
_refine_ls_number_parameters 487
_refine_ls_number_reflns 3875
_refine_ls_R_factor_all 0.100
_refine_ls_R_factor_obs 0.041
_refine_ls_shift/esd_max 0.010
_refine_ls_structure_factor_coef F
_refine_ls_weighting_details 'w = 1/(\s^2^(F)+0.0001F^2^)'
_refine_ls_weighting_scheme calc
_refine_ls_wR_factor_all 0.043
_refine_ls_wR_factor_obs 0.039
_reflns_number_observed 3875
_reflns_number_total 6959
_reflns_observed_criterion 'Inet > 2.0\s(Inet)'
_cod_data_source_file ic9809153.cif
_cod_data_source_block cpnd
_cod_depositor_comments
;
The following automatic conversions were performed:

'_refine_ls_weighting_scheme' value '1/(\s^2^(F)+0.0001F^2^)' was
changed to 'calc'. New tag '_refine_ls_weighting_details' was
created. The value of the new tag was set to 'w =
1/(\s^2^(F)+0.0001F^2^)'.

Automatic conversion script
Id: cif_fix_values 3143 2015-03-26 13:38:13Z robertas 
;
_cod_original_cell_volume 1986.8(7)
_cod_original_formula_sum 'C45 H35 N2 O3 P2 S Mn '
_cod_database_code 4323196

loop_
_symmetry_equiv_pos_as_xyz
x,y,z
-x,-y,-z

loop_
_atom_site_aniso_label
_atom_site_aniso_U_11
_atom_site_aniso_U_22
_atom_site_aniso_U_33
_atom_site_aniso_U_12
_atom_site_aniso_U_13
_atom_site_aniso_U_23
_atom_site_aniso_type_symbol
Mn 0.0665(4) 0.0619(4) 0.0527(4) -0.0146(3) 0.0029(3) 0.0035(3) Mn
S1 0.1149(11) 0.0597(7) 0.0655(8) -0.0161(7) -0.0086(7) 0.0079(6) S
N1 0.0546(21) 0.0597(21) 0.0515(20) -0.0096(17) 0.0006(16) 0.0085(16) N
C1 0.085(3) 0.062(3) 0.078(3) -0.0201(25) 0.011(3) -0.0016(24) C
C2 0.069(3) 0.069(3) 0.062(3) -0.0152(23) 0.0006(23) 0.0065(22) C
C3 0.089(4) 0.087(3) 0.059(3) -0.015(3) -0.002(3) 0.0036(25) C
C4 0.0459(24) 0.069(3) 0.0541(25) -0.0216(21) -0.0020(20) 0.0073(21) C
C5 0.059(3) 0.084(3) 0.062(3) -0.0292(24) -0.0148(22) 0.0150(23) C
C6 0.062(3) 0.127(4) 0.051(3) -0.041(3) -0.0065(23) 0.003(3) C
C7 0.072(3) 0.104(4) 0.071(3) -0.019(3) 0.001(3) -0.028(3) C
C8 0.074(3) 0.073(3) 0.066(3) -0.0112(25) -0.0020(24) -0.0094(23) C
C9 0.0405(23) 0.065(3) 0.0557(25) -0.0164(20) 0.0035(19) -0.0008(20) C
O1 0.087(3) 0.102(3) 0.152(3) -0.0257(21) 0.0444(23) -0.0153(24) O
O2 0.0993(25) 0.0837(22) 0.0835(22) -0.0337(19) -0.0080(19) -0.0078(17) O
O3 0.140(3) 0.126(3) 0.0750(23) -0.0125(25) -0.0190(22) 0.0376(21) O
P1 0.0407(6) 0.0487(6) 0.0454(6) -0.0079(5) -0.0031(5) 0.0054(5) P
P2 0.0409(6) 0.0439(6) 0.0446(6) -0.0067(5) -0.0044(5) 0.0050(4) P
N2 0.0433(19) 0.0625(21) 0.0433(18) -0.0133(16) -0.0014(15) 0.0040(15) N
C10 0.0392(22) 0.0498(23) 0.0429(21) -0.0072(18) -0.0023(18) 0.0066(18) C
C11 0.0426(24) 0.077(3) 0.060(3) -0.0111(21) -0.0048(20) 0.0200(22) C
C12 0.062(3) 0.096(3) 0.065(3) -0.018(3) 0.0023(23) 0.031(3) C
C13 0.073(3) 0.082(3) 0.057(3) 0.0010(25) -0.0070(23) 0.0287(23) C
C14 0.050(3) 0.071(3) 0.061(3) 0.0012(21) -0.0137(21) 0.0090(22) C
C15 0.0384(22) 0.063(3) 0.0526(24) -0.0060(19) -0.0067(19) 0.0060(20) C
C16 0.053(3) 0.0502(24) 0.0476(23) -0.0074(19) -0.0070(19) 0.0037(19) C
C17 0.049(3) 0.057(3) 0.102(4) -0.0074(21) 0.0093(24) 0.0030(24) C
C18 0.063(3) 0.074(3) 0.100(4) 0.0030(25) 0.005(3) -0.014(3) C
C19 0.114(4) 0.060(3) 0.097(4) 0.028(3) 0.008(3) -0.011(3) C
C20 0.177(6) 0.052(3) 0.116(4) 0.008(3) 0.053(4) 0.020(3) C
C21 0.112(4) 0.051(3) 0.093(4) 0.007(3) 0.039(3) 0.0108(25) C
C22 0.0389(22) 0.0542(24) 0.0472(23) -0.0074(18) -0.0026(18) -0.0013(18) C
C23 0.046(3) 0.071(3) 0.060(3) -0.0046(21) -0.0094(20) -0.0039(22) C
C24 0.050(3) 0.103(4) 0.076(3) -0.0090(25) -0.0199(23) -0.008(3) C
C25 0.063(3) 0.108(4) 0.091(4) -0.032(3) -0.009(3) -0.023(3) C
C26 0.077(3) 0.061(3) 0.102(4) -0.0224(25) -0.005(3) -0.010(3) C
C27 0.058(3) 0.059(3) 0.069(3) -0.0142(21) -0.0108(22) 0.0013(21) C
C28 0.0403(22) 0.0536(24) 0.0432(22) -0.0029(18) -0.0041(18) -0.0011(18) C
C29 0.058(3) 0.065(3) 0.066(3) 0.0010(22) -0.0092(22) 0.0063(22) C
C30 0.075(3) 0.090(4) 0.074(3) 0.009(3) -0.021(3) 0.017(3) C
C31 0.067(3) 0.122(4) 0.069(3) -0.005(3) -0.029(3) -0.003(3) C
C32 0.058(3) 0.097(4) 0.077(3) -0.012(3) -0.0169(25) -0.015(3) C
C33 0.049(3) 0.069(3) 0.060(3) -0.0036(21) -0.0102(21) -0.0044(22) C
C34 0.0406(22) 0.0377(21) 0.0483(22) -0.0040(17) -0.0040(18) 0.0052(17) C
C35 0.058(3) 0.059(3) 0.058(3) -0.0160(21) -0.0047(21) 0.0083(20) C
C36 0.069(3) 0.064(3) 0.076(3) -0.0235(24) -0.0144(24) 0.0032(23) C
C37 0.063(3) 0.060(3) 0.115(4) -0.0254(24) 0.001(3) 0.010(3) C
C38 0.090(4) 0.079(3) 0.097(4) -0.033(3) 0.034(3) 0.014(3) C
C39 0.076(3) 0.062(3) 0.060(3) -0.0179(23) 0.0117(23) -0.0036(22) C
C40 0.0388(22) 0.0437(22) 0.0584(24) -0.0100(18) -0.0132(19) 0.0020(18) C
C41 0.047(3) 0.057(3) 0.079(3) -0.0107(20) -0.0130(22) 0.0187(22) C
C42 0.066(3) 0.058(3) 0.127(4) -0.0174(24) -0.023(3) 0.034(3) C
C43 0.058(3) 0.043(3) 0.152(5) -0.0051(22) -0.039(3) 0.004(3) C
C44 0.050(3) 0.059(3) 0.103(4) 0.0042(22) -0.0151(25) -0.023(3) C
C45 0.054(3) 0.0498(24) 0.071(3) 0.0002(20) -0.0078(22) -0.0011(21) C

loop_
_atom_site_label
_atom_site_fract_x
_atom_site_fract_y
_atom_site_fract_z
_atom_site_U_iso_or_equiv
_atom_site_thermal_displace_type
_atom_site_calc_flag
_atom_site_refinement_flags
_atom_site_type_symbol
Mn 0.32887(7) 0.25014(4) 0.23670(4) 0.0599(4) Uani ? . Mn
S1 0.37098(14) 0.16067(8) 0.36810(8) 0.0796(8) Uani ? . S
N1 0.2844(3) 0.34989(21) 0.32430(20) 0.0552(19) Uani ? . N
C1 0.4930(5) 0.2272(3) 0.1862(3) 0.074(3) Uani ? . C
C2 0.2808(4) 0.1504(3) 0.1807(3) 0.066(3) Uani ? . C
C3 0.2715(5) 0.3270(3) 0.1425(3) 0.078(3) Uani ? . C
C4 0.3396(4) 0.2468(3) 0.4529(3) 0.0549(24) Uani ? . C
C5 0.3539(4) 0.2309(3) 0.5492(3) 0.067(3) Uani ? . C
C6 0.3266(4) 0.3034(3) 0.6115(3) 0.077(3) Uani ? . C
C7 0.2856(4) 0.3950(3) 0.5805(3) 0.082(3) Uani ? . C
C8 0.2705(4) 0.4131(3) 0.4857(3) 0.071(3) Uani ? . C
C9 0.2971(4) 0.3395(3) 0.4202(3) 0.0530(24) Uani ? . C
O1 0.6017(3) 0.21528(23) 0.1541(3) 0.114(3) Uani ? . O
O2 0.2474(3) 0.08419(20) 0.14463(20) 0.0867(21) Uani ? . O
O3 0.2362(4) 0.37715(24) 0.08078(21) 0.114(3) Uani ? . O
P1 0.87423(10) 0.22279(7) 0.66679(7) 0.0448(5) Uani ? . P
P2 0.65916(10) 0.23440(7) 0.81558(7) 0.0430(5) Uani ? . P
N2 0.7332(3) 0.21422(20) 0.71785(19) 0.0491(19) Uani ? . N
C10 0.8429(3) 0.27530(23) 0.55313(23) 0.0439(20) Uani ? . C
C11 0.9468(4) 0.3087(3) 0.5018(3) 0.060(3) Uani ? . C
C12 0.9255(4) 0.3398(3) 0.4110(3) 0.074(3) Uani ? . C
C13 0.7995(4) 0.3404(3) 0.3715(3) 0.072(3) Uani ? . C
C14 0.6954(4) 0.3096(3) 0.4222(3) 0.061(3) Uani ? . C
C15 0.7166(4) 0.2771(3) 0.51263(25) 0.0515(23) Uani ? . C
C16 0.9704(4) 0.10790(25) 0.64924(24) 0.0502(22) Uani ? . C
C17 1.0866(4) 0.0950(3) 0.5932(3) 0.069(3) Uani ? . C
C18 1.1606(4) 0.0059(3) 0.5803(3) 0.080(3) Uani ? . C
C19 1.1189(5) -0.0688(3) 0.6228(3) 0.094(4) Uani ? . C
C20 1.0041(6) -0.0573(3) 0.6767(4) 0.118(4) Uani ? . C
C21 0.9276(5) 0.0304(3) 0.6903(3) 0.088(3) Uani ? . C
C22 0.9760(3) 0.29412(24) 0.72984(24) 0.0467(23) Uani ? . C
C23 1.0761(4) 0.2536(3) 0.7907(3) 0.0596(25) Uani ? . C
C24 1.1392(4) 0.3105(3) 0.8482(3) 0.076(3) Uani ? . C
C25 1.1056(4) 0.4059(3) 0.8465(3) 0.085(3) Uani ? . C
C26 1.0084(4) 0.4478(3) 0.7851(3) 0.079(3) Uani ? . C
C27 0.9440(4) 0.3917(3) 0.7270(3) 0.061(3) Uani ? . C
C28 0.7670(3) 0.22717(24) 0.91649(23) 0.0460(21) Uani ? . C
C29 0.8191(4) 0.1390(3) 0.9533(3) 0.064(3) Uani ? . C
C30 0.9073(4) 0.1346(3) 1.0286(3) 0.082(3) Uani ? . C
C31 0.9424(4) 0.2147(3) 1.0655(3) 0.087(3) Uani ? . C
C32 0.8934(4) 0.3016(3) 1.0292(3) 0.077(3) Uani ? . C
C33 0.8057(4) 0.3083(3) 0.9541(3) 0.0598(24) Uani ? . C
C34 0.5439(3) 0.14954(22) 0.83017(23) 0.0423(21) Uani ? . C
C35 0.5165(4) 0.0969(3) 0.7539(3) 0.0573(23) Uani ? . C
C36 0.4224(4) 0.0342(3) 0.7614(3) 0.068(3) Uani ? . C
C37 0.3561(4) 0.0246(3) 0.8444(3) 0.078(3) Uani ? . C
C38 0.3825(5) 0.0756(3) 0.9212(3) 0.087(3) Uani ? . C
C39 0.4773(4) 0.1380(3) 0.9150(3) 0.065(3) Uani ? . C
C40 0.5618(3) 0.35157(23) 0.81981(24) 0.0464(22) Uani ? . C
C41 0.5621(4) 0.4102(3) 0.7416(3) 0.0607(25) Uani ? . C
C42 0.4919(4) 0.5017(3) 0.7460(3) 0.082(3) Uani ? . C
C43 0.4214(4) 0.5336(3) 0.8266(4) 0.084(3) Uani ? . C
C44 0.4186(4) 0.4748(3) 0.9029(3) 0.072(3) Uani ? . C
C45 0.4882(4) 0.3844(3) 0.9004(3) 0.0590(24) Uani ? . C
H1 0.256 0.415 0.304 0.0649 Uiso ? . H
H5 0.384 0.167 0.573 0.0786 Uiso ? . H
H6 0.335 0.292 0.679 0.0877 Uiso ? . H
H7 0.267 0.447 0.626 0.0900 Uiso ? . H
H8 0.240 0.479 0.464 0.0807 Uiso ? . H
H11 1.035 0.310 0.530 0.0687 Uiso ? . H
H12 0.999 0.360 0.373 0.0835 Uiso ? . H
H13 0.784 0.363 0.307 0.0753 Uiso ? . H
H14 0.607 0.311 0.394 0.0688 Uiso ? . H
H15 0.642 0.255 0.549 0.0618 Uiso ? . H
H17 1.116 0.151 0.562 0.0770 Uiso ? . H
H18 1.244 -0.002 0.541 0.0880 Uiso ? . H
H19 1.172 -0.132 0.615 0.0992 Uiso ? . H
H20 0.974 -0.114 0.706 0.1193 Uiso ? . H
H21 0.843 0.038 0.729 0.0939 Uiso ? . H
H23 1.102 0.184 0.792 0.0714 Uiso ? . H
H24 1.208 0.282 0.892 0.0890 Uiso ? . H
H25 1.149 0.447 0.888 0.0960 Uiso ? . H
H26 0.982 0.519 0.782 0.0905 Uiso ? . H
H27 0.874 0.421 0.683 0.0743 Uiso ? . H
H29 0.794 0.082 0.925 0.0757 Uiso ? . H
H30 0.943 0.074 1.057 0.0912 Uiso ? . H
H31 1.004 0.213 1.118 0.0961 Uiso ? . H
H32 0.921 0.361 1.055 0.0861 Uiso ? . H
H33 0.771 0.371 0.926 0.0687 Uiso ? . H
H35 0.566 0.104 0.693 0.0701 Uiso ? . H
H36 0.404 -0.004 0.706 0.0811 Uiso ? . H
H37 0.289 -0.019 0.848 0.0893 Uiso ? . H
H38 0.333 0.069 0.982 0.0981 Uiso ? . H
H39 0.500 0.174 0.971 0.0757 Uiso ? . H
H41 0.612 0.387 0.683 0.0759 Uiso ? . H
H42 0.492 0.544 0.691 0.0906 Uiso ? . H
H43 0.375 0.598 0.829 0.0918 Uiso ? . H
H44 0.365 0.499 0.960 0.0817 Uiso ? . H
H45 0.486 0.342 0.955 0.0689 Uiso ? . H

loop_
_atom_type_symbol
_atom_type_description
_atom_type_scat_dispersion_real
_atom_type_scat_dispersion_imag
_atom_type_scat_source
C ? 0.002 0.002 'International Tables Vol. IV Table 2.2B'
H ? 0.000 0.000 'International Tables Vol. IV Table 2.2B'
N ? 0.004 0.003 'International Tables Vol. IV Table 2.2B'
O ? 0.008 0.006 'International Tables Vol. IV Table 2.2B'
P ? 0.090 0.095 'International Tables Vol. IV Table 2.2B'
S ? 0.110 0.124 'International Tables Vol. IV Table 2.2B'
Mn ? 0.295 0.729 'International Tables Vol. IV Table 2.2B'

loop_
_geom_angle_atom_site_label_1
_geom_angle_atom_site_label_2
_geom_angle_atom_site_label_3
_geom_angle
_geom_angle_site_symmetry_1
_geom_angle_site_symmetry_2
_geom_angle_site_symmetry_3
_geom_angle_publ_flag
S1 Mn N1 83.42(9) ? ? ? ?
S1 Mn C1 97.37(15) ? ? ? ?
S1 Mn C2 88.55(13) ? ? ? ?
S1 Mn C3 171.13(15) ? ? ? ?
N1 Mn C1 120.34(16) ? ? ? ?
N1 Mn C2 147.98(16) ? ? ? ?
N1 Mn C3 90.84(17) ? ? ? ?
C1 Mn C2 91.37(19) ? ? ? ?
C1 Mn C3 91.36(20) ? ? ? ?
C2 Mn C3 92.83(19) ? ? ? ?
Mn S1 C4 100.16(13) ? ? ? ?
Mn N1 C9 124.19(24) ? ? ? ?
Mn C1 O1 177.6(4) ? ? ? ?
Mn C2 O2 178.9(4) ? ? ? ?
Mn C3 O3 178.9(4) ? ? ? ?
S1 C4 C5 124.7(3) ? ? ? ?
S1 C4 C9 115.9(3) ? ? ? ?
C5 C4 C9 119.4(3) ? ? ? ?
C4 C5 C6 120.7(4) ? ? ? ?
C5 C6 C7 120.6(4) ? ? ? ?
C6 C7 C8 120.1(4) ? ? ? ?
C7 C8 C9 120.4(4) ? ? ? ?
N1 C9 C4 116.3(3) ? ? ? ?
N1 C9 C8 125.0(3) ? ? ? ?
C4 C9 C8 118.7(3) ? ? ? ?
N2 P1 C10 109.19(15) ? ? ? ?
N2 P1 C16 110.31(16) ? ? ? ?
N2 P1 C22 113.35(16) ? ? ? ?
C10 P1 C16 107.51(16) ? ? ? ?
C10 P1 C22 107.72(16) ? ? ? ?
C16 P1 C22 108.57(17) ? ? ? ?
N2 P2 C28 116.08(16) ? ? ? ?
N2 P2 C34 107.09(16) ? ? ? ?
N2 P2 C40 111.48(16) ? ? ? ?
C28 P2 C34 108.22(16) ? ? ? ?
C28 P2 C40 105.44(16) ? ? ? ?
C34 P2 C40 108.30(16) ? ? ? ?
P1 N2 P2 140.24(19) ? ? ? ?
P1 C10 C11 120.7(3) ? ? ? ?
P1 C10 C15 120.0(3) ? ? ? ?
C11 C10 C15 119.2(3) ? ? ? ?
C10 C11 C12 120.2(3) ? ? ? ?
C11 C12 C13 119.9(3) ? ? ? ?
C12 C13 C14 120.4(3) ? ? ? ?
C13 C14 C15 120.0(3) ? ? ? ?
C10 C15 C14 120.3(3) ? ? ? ?
P1 C16 C17 121.4(3) ? ? ? ?
P1 C16 C21 119.9(3) ? ? ? ?
C17 C16 C21 118.7(3) ? ? ? ?
C16 C17 C18 121.0(4) ? ? ? ?
C17 C18 C19 119.5(4) ? ? ? ?
C18 C19 C20 120.1(4) ? ? ? ?
C19 C20 C21 121.8(4) ? ? ? ?
C16 C21 C20 118.9(4) ? ? ? ?
P1 C22 C23 121.2(3) ? ? ? ?
P1 C22 C27 119.4(3) ? ? ? ?
C23 C22 C27 118.9(3) ? ? ? ?
C22 C23 C24 119.9(4) ? ? ? ?
C23 C24 C25 120.9(4) ? ? ? ?
C24 C25 C26 120.2(4) ? ? ? ?
C25 C26 C27 119.6(4) ? ? ? ?
C22 C27 C26 120.5(4) ? ? ? ?
P2 C28 C29 119.9(3) ? ? ? ?
P2 C28 C33 120.4(3) ? ? ? ?
C29 C28 C33 119.6(3) ? ? ? ?
C28 C29 C30 119.0(4) ? ? ? ?
C29 C30 C31 120.6(4) ? ? ? ?
C30 C31 C32 120.9(4) ? ? ? ?
C31 C32 C33 119.9(4) ? ? ? ?
C28 C33 C32 120.0(4) ? ? ? ?
P2 C34 C35 119.0(3) ? ? ? ?
P2 C34 C39 122.1(3) ? ? ? ?
C35 C34 C39 118.8(3) ? ? ? ?
C34 C35 C36 120.6(3) ? ? ? ?
C35 C36 C37 120.1(4) ? ? ? ?
C36 C37 C38 120.3(4) ? ? ? ?
C37 C38 C39 120.3(4) ? ? ? ?
C34 C39 C38 119.9(4) ? ? ? ?
P2 C40 C41 119.3(3) ? ? ? ?
P2 C40 C45 121.1(3) ? ? ? ?
C41 C40 C45 119.6(3) ? ? ? ?
C40 C41 C42 119.4(4) ? ? ? ?
C41 C42 C43 120.2(4) ? ? ? ?
C42 C43 C44 120.2(4) ? ? ? ?
C43 C44 C45 120.5(4) ? ? ? ?
C40 C45 C44 120.0(4) ? ? ? ?

loop_
_geom_bond_atom_site_label_1
_geom_bond_atom_site_label_2
_geom_bond_distance
_geom_bond_site_symmetry_1
_geom_bond_site_symmetry_2
_geom_bond_publ_flag
Mn S1 2.2679(13) ? ? ?
Mn N1 1.889(3) ? ? ?
Mn C1 1.753(4) ? ? ?
Mn C2 1.761(4) ? ? ?
Mn C3 1.776(4) ? ? ?
S1 C4 1.714(4) ? ? ?
N1 C9 1.375(5) ? ? ?
C1 O1 1.153(5) ? ? ?
C2 O2 1.167(5) ? ? ?
C3 O3 1.156(5) ? ? ?
C4 C5 1.392(5) ? ? ?
C4 C9 1.407(5) ? ? ?
C5 C6 1.356(6) ? ? ?
C6 C7 1.382(7) ? ? ?
C7 C8 1.376(6) ? ? ?
C8 C9 1.398(5) ? ? ?
P1 N2 1.584(3) ? ? ?
P1 C10 1.791(3) ? ? ?
P1 C16 1.786(4) ? ? ?
P1 C22 1.787(4) ? ? ?
P2 N2 1.565(3) ? ? ?
P2 C28 1.799(3) ? ? ?
P2 C34 1.791(3) ? ? ?
P2 C40 1.803(3) ? ? ?
C10 C11 1.390(5) ? ? ?
C10 C15 1.386(5) ? ? ?
C11 C12 1.372(5) ? ? ?
C12 C13 1.379(6) ? ? ?
C13 C14 1.371(6) ? ? ?
C14 C15 1.374(5) ? ? ?
C16 C17 1.379(5) ? ? ?
C16 C21 1.366(5) ? ? ?
C17 C18 1.381(6) ? ? ?
C18 C19 1.337(7) ? ? ?
C19 C20 1.350(7) ? ? ?
C20 C21 1.376(6) ? ? ?
C22 C23 1.389(5) ? ? ?
C22 C27 1.380(5) ? ? ?
C23 C24 1.375(5) ? ? ?
C24 C25 1.352(7) ? ? ?
C25 C26 1.381(6) ? ? ?
C26 C27 1.380(5) ? ? ?
C28 C29 1.391(5) ? ? ?
C28 C33 1.382(5) ? ? ?
C29 C30 1.391(6) ? ? ?
C30 C31 1.351(7) ? ? ?
C31 C32 1.365(7) ? ? ?
C32 C33 1.384(5) ? ? ?
C34 C35 1.373(5) ? ? ?
C34 C39 1.385(5) ? ? ?
C35 C36 1.387(5) ? ? ?
C36 C37 1.355(6) ? ? ?
C37 C38 1.364(7) ? ? ?
C38 C39 1.387(6) ? ? ?
C40 C41 1.388(5) ? ? ?
C40 C45 1.391(5) ? ? ?
C41 C42 1.387(6) ? ? ?
C42 C43 1.373(7) ? ? ?
C43 C44 1.370(6) ? ? ?
C44 C45 1.370(5) ? ? ?

loop_
_geom_contact_atom_site_label_1
_geom_contact_atom_site_label_2
_geom_contact_distance
_geom_contact_site_symmetry_1
_geom_contact_site_symmetry_2
_geom_contact_publ_flag
? ? ? ? ? ?

loop_
_geom_torsion_atom_site_label_1
_geom_torsion_atom_site_label_2
_geom_torsion_atom_site_label_3
_geom_torsion_atom_site_label_4
_geom_torsion
_geom_torsion_site_symmetry_1
_geom_torsion_site_symmetry_2
_geom_torsion_site_symmetry_3
_geom_torsion_site_symmetry_4
_geom_torsion_publ_flag
? ? ? ? ? ? ? ? ? ?
